data_4516391
loop_
_publ_author_name
'Li, Ping'
'Hwang, Jungwun'
'Maier, Josef M.'
'Zhao, Chen'
'Kaborda, Darya V.'
'Smith, Mark D.'
'Pellechia, Perry J.'
'Shimizu, Ken D.'

_publ_section_title
;
 Correlation between Solid-State and Solution Conformational Ratios in a
 Series of N-(o-Tolyl)Succinimide Molecular Rotors
;
_journal_issue 8
_journal_name_full 'Crystal Growth &amp; Design'
_journal_page_first 3561
_journal_paper_doi 10.1021/acs.cgd.5b00906
_journal_volume 15
_journal_year 2015
_chemical_formula_moiety 'C32 H22 F3 N O3'
_chemical_formula_sum 'C32 H22 F3 N O3'
_chemical_formula_weight 525.51
_space_group_crystal_system triclinic
_space_group_IT_number 2
_space_group_name_Hall '-P 1'
_space_group_name_H-M_alt 'P -1'
_atom_sites_solution_hydrogens geom
_atom_sites_solution_primary direct
_atom_sites_solution_secondary difmap
_audit_creation_date 2013-04-05
_audit_creation_method
;
  Olex2 1.2
  (compiled Mar 21 2013 11:17:50, GUI svn.r4446)
;
_cell_angle_alpha 100.944(4)
_cell_angle_beta 109.738(4)
_cell_angle_gamma 97.658(4)
_cell_formula_units_Z 4
_cell_length_a 12.381(2)
_cell_length_b 13.598(2)
_cell_length_c 16.349(3)
_cell_measurement_reflns_used 5408
_cell_measurement_temperature 100(2)
_cell_measurement_theta_max 28.084
_cell_measurement_theta_min 2.320
_cell_volume 2484.9(7)
_computing_cell_refinement 'SAINT v6.45A (Bruker, 2003)'
_computing_data_reduction 'SAINT v6.45A (Bruker, 2003)'
_computing_molecular_graphics
;
O. V. Dolomanov, L. J. Bourhis, R. J. Gildea, J. A. K. Howard and H. Puschmann,
OLEX2: a complete structure solution, refinement and analysis program.
J. Appl. Cryst. (2009). 42, 339-341.
;
_computing_publication_material
;
O. V. Dolomanov, L. J. Bourhis, R. J. Gildea, J. A. K. Howard and H. Puschmann,
OLEX2: a complete structure solution, refinement and analysis program.
J. Appl. Cryst. (2009). 42, 339-341.
;
_computing_structure_refinement
;
SHELXL, G.M. Sheldrick, Acta Cryst.
(2008). A64, 112-122
;
_computing_structure_solution
;
SHELXS, G.M. Sheldrick, Acta Cryst.
(2008). A64, 112-122
;
_diffrn_ambient_temperature 100(2)
_diffrn_measured_fraction_theta_full 1.000
_diffrn_measured_fraction_theta_max 1.000
_diffrn_measurement_device_type 'CCD area detector'
_diffrn_measurement_method 'phi and omega scans'
_diffrn_radiation_monochromator graphite
_diffrn_radiation_type MoK\a
_diffrn_radiation_wavelength 0.71073
_diffrn_reflns_av_R_equivalents 0.0385
_diffrn_reflns_av_unetI/netI 0.0416
_diffrn_reflns_limit_h_max 15
_diffrn_reflns_limit_h_min -15
_diffrn_reflns_limit_k_max 16
_diffrn_reflns_limit_k_min -16
_diffrn_reflns_limit_l_max 20
_diffrn_reflns_limit_l_min -20
_diffrn_reflns_number 38211
_diffrn_reflns_theta_full 26.37
_diffrn_reflns_theta_max 26.37
_diffrn_reflns_theta_min 1.37
_diffrn_source 'fine-focus sealed tube'
_diffrn_source_current 35.0
_diffrn_source_power 1.575
_diffrn_source_target Mo
_diffrn_source_voltage 45.0
_exptl_absorpt_coefficient_mu 0.105
_exptl_absorpt_correction_type none
_exptl_crystal_colour colorless
_exptl_crystal_density_diffrn 1.405
_exptl_crystal_density_method 'not measured'
_exptl_crystal_description block
_exptl_crystal_F_000 1088
_exptl_crystal_size_max 0.42
_exptl_crystal_size_mid 0.35
_exptl_crystal_size_min 0.18
_refine_diff_density_max 0.482
_refine_diff_density_min -0.266
_refine_diff_density_rms 0.046
_refine_ls_extinction_method none
_refine_ls_goodness_of_fit_ref 1.068
_refine_ls_hydrogen_treatment constr
_refine_ls_matrix_type full
_refine_ls_number_parameters 732
_refine_ls_number_reflns 10150
_refine_ls_number_restraints 55
_refine_ls_restrained_S_all 1.092
_refine_ls_R_factor_all 0.0564
_refine_ls_R_factor_gt 0.0441
_refine_ls_shift/su_max 0.000
_refine_ls_shift/su_mean 0.000
_refine_ls_structure_factor_coef Fsqd
_refine_ls_weighting_details 'calc w=1/[\s^2^(Fo^2^)+(0.0594P)^2^+0.0331P] where P=(Fo^2^+2Fc^2^)/3'
_refine_ls_weighting_scheme calc
_refine_ls_wR_factor_gt 0.1082
_refine_ls_wR_factor_ref 0.1139
_reflns_number_gt 8001
_reflns_number_total 10150
_reflns_threshold_expression >2sigma(I)
_cod_data_source_file cg5b00906_si_002.cif
_cod_data_source_block 1(hja225m)
_cod_original_cell_volume 2484.7(8)
_cod_database_code 4516391
_olex2_refinement_description
;
1. Fixed Uiso
 At 1.2 times of:
  All C(H) groups
 At 1.5 times of:
  All C(H,H,H) groups
2. Shared sites
{C31B, C31C, C31D}
3. Uiso/Uaniso restraints and constraints
Uanis(F1B) \\sim Ueq, Uanis(F2B) \\sim Ueq, Uanis(F3B) \\sim Ueq: with sigma of 0.003 and sigma for terminal atoms of 0.006
Uanis(C31B) = Uanis(C31C) = Uanis(C31D)
4. Same fragment restrains
{C31A, F1A, F2A, F3A}
as
{C31B, F1B, F2B, F3B}
{C31A, F1A, F2A, F3A}
as
{C31C, F1C, F2C, F3C}
{C31A, F1A, F2A, F3A}
as
{C31D, F1D, F2D, F3D}
5. Others
 1*[Sof(C31B)+Sof(F1B)+Sof(F2B)+Sof(F3B)]+1*[Sof(C31C)+Sof(F1C)+Sof(F2C)+
 Sof(F3C)]+1*[Sof(C31D)+Sof(F1D)+Sof(F2D)+Sof(F3D)]=1 with esd of 0.0001
 Sof(C31B)=Sof(F1B)=Sof(F2B)=Sof(F3B)
 Sof(C31C)=Sof(F1C)=Sof(F2C)=Sof(F3C)
 Sof(C31D)=Sof(F1D)=Sof(F2D)=Sof(F3D)
6.a Ternary CH refined with riding coordinates:
 C2A(H2A), C5A(H5A), C2B(H2B), C5B(H5B)
6.b Aromatic/amide H refined with riding coordinates:
 C9A(H9A), C10A(H10A), C11A(H11A), C12A(H12A), C14A(H14A), C15A(H15A),
 C16A(H16A), C17A(H17A), C18A(H18A), C20A(H20A), C21A(H21A), C22A(H22A),
 C23A(H23A), C24A(H24A), C26A(H26A), C28A(H28A), C29A(H29A), C9B(H9B),
 C10B(H10B), C11B(H11B), C12B(H12B), C14B(H14B), C15B(H15B), C16B(H16B),
 C17B(H17B), C18B(H18B), C20B(H20B), C21B(H21B), C22B(H22B), C23B(H23B),
 C24B(H24B), C26B(H26B), C28B(H28B), C29B(H29B)
6.c Idealised Me refined as rotating group:
 C32A(H32D,H32E,H32F), C32B(H32A,H32B,H32C)
;

loop_
_space_group_symop_id
_space_group_symop_operation_xyz
1 'x, y, z'
2 '-x, -y, -z'

loop_
_atom_site_label
_atom_site_type_symbol
_atom_site_fract_x
_atom_site_fract_y
_atom_site_fract_z
_atom_site_U_iso_or_equiv
_atom_site_adp_type
_atom_site_occupancy
_atom_site_symmetry_multiplicity
_atom_site_calc_flag
_atom_site_refinement_flags
_atom_site_disorder_assembly
_atom_site_disorder_group
O1A O 0.02737(8) 0.06785(8) 0.14603(7) 0.0175(2) Uani 1 1 d . . .
O2A O 0.31335(9) 0.15398(9) 0.04295(7) 0.0233(3) Uani 1 1 d . . .
O3A O 0.32461(9) -0.09991(8) 0.18989(7) 0.0204(3) Uani 1 1 d . . .
N1A N 0.34344(10) 0.02708(10) 0.11780(8) 0.0172(3) Uani 1 1 d . . .
C1A C 0.10584(12) 0.13736(12) 0.12348(10) 0.0172(3) Uani 1 1 d . . .
C2A C 0.15123(12) 0.05633(12) 0.06773(10) 0.0167(3) Uani 1 1 d . . .
H2A H 0.0949 0.0311 0.0040 0.020 Uiso 1 1 calc R . .
C3A C 0.27539(13) 0.08850(12) 0.07252(10) 0.0174(3) Uani 1 1 d . . .
C4A C 0.28135(13) -0.04201(12) 0.14751(10) 0.0163(3) Uani 1 1 d . . .
C5A C 0.15542(12) -0.02994(12) 0.11694(10) 0.0167(3) Uani 1 1 d . . .
H5A H 0.1010 -0.0952 0.0760 0.020 Uiso 1 1 calc R . .
C6A C 0.11150(12) 0.01390(12) 0.19399(10) 0.0169(3) Uani 1 1 d . . .
C7A C 0.20916(12) 0.10346(12) 0.25907(10) 0.0166(3) Uani 1 1 d . . .
C8A C 0.20526(12) 0.18118(12) 0.21473(10) 0.0168(3) Uani 1 1 d . . .
C9A C 0.28562(13) 0.27375(12) 0.25157(10) 0.0197(3) Uani 1 1 d . . .
H9A H 0.2817 0.3267 0.2209 0.024 Uiso 1 1 calc R . .
C10A C 0.37301(13) 0.28620(13) 0.33592(11) 0.0222(4) Uani 1 1 d . . .
H10A H 0.4298 0.3488 0.3633 0.027 Uiso 1 1 calc R . .
C11A C 0.37807(13) 0.20866(12) 0.38019(11) 0.0222(4) Uani 1 1 d . . .
H11A H 0.4383 0.2190 0.4375 0.027 Uiso 1 1 calc R . .
C12A C 0.29620(13) 0.11538(12) 0.34215(10) 0.0191(3) Uani 1 1 d . . .
H12A H 0.3002 0.0620 0.3723 0.023 Uiso 1 1 calc R . .
C13A C 0.04310(13) 0.21084(12) 0.07821(10) 0.0191(3) Uani 1 1 d . . .
C14A C 0.07859(14) 0.25192(13) 0.01743(11) 0.0253(4) Uani 1 1 d . . .
H14A H 0.1426 0.2327 0.0035 0.030 Uiso 1 1 calc R . .
C15A C 0.02055(15) 0.32108(14) -0.02288(13) 0.0321(4) Uani 1 1 d . . .
H15A H 0.0455 0.3494 -0.0640 0.038 Uiso 1 1 calc R . .
C16A C -0.07306(15) 0.34892(14) -0.00358(12) 0.0317(4) Uani 1 1 d . . .
H16A H -0.1128 0.3959 -0.0316 0.038 Uiso 1 1 calc R . .
C17A C -0.10859(15) 0.30817(14) 0.05660(12) 0.0307(4) Uani 1 1 d . . .
H17A H -0.1731 0.3272 0.0699 0.037 Uiso 1 1 calc R . .
C18A C -0.05093(14) 0.23969(13) 0.09779(11) 0.0253(4) Uani 1 1 d . . .
H18A H -0.0756 0.2124 0.1395 0.030 Uiso 1 1 calc R . .
C19A C 0.05300(13) -0.06440(12) 0.22784(10) 0.0176(3) Uani 1 1 d . . .
C20A C -0.06501(14) -0.07613(14) 0.21387(12) 0.0299(4) Uani 1 1 d . . .
H20A H -0.1094 -0.0332 0.1833 0.036 Uiso 1 1 calc R . .
C21A C -0.11942(15) -0.14948(15) 0.24376(13) 0.0357(5) Uani 1 1 d . . .
H21A H -0.2003 -0.1557 0.2346 0.043 Uiso 1 1 calc R . .
C22A C -0.05720(15) -0.21318(14) 0.28652(12) 0.0288(4) Uani 1 1 d . . .
H22A H -0.0949 -0.2643 0.3061 0.035 Uiso 1 1 calc R . .
C23A C 0.06136(16) -0.20252(14) 0.30108(12) 0.0308(4) Uani 1 1 d . . .
H23A H 0.1050 -0.2463 0.3309 0.037 Uiso 1 1 calc R . .
C24A C 0.11618(15) -0.12812(13) 0.27217(12) 0.0272(4) Uani 1 1 d . . .
H24A H 0.1975 -0.1207 0.2828 0.033 Uiso 1 1 calc R . .
C25A C 0.46839(12) 0.04387(12) 0.14045(10) 0.0177(3) Uani 1 1 d . . .
C26A C 0.53476(13) 0.13789(12) 0.19659(10) 0.0193(3) Uani 1 1 d . . .
H26A H 0.4978 0.1885 0.2177 0.023 Uiso 1 1 calc R . .
C27A C 0.65565(13) 0.15729(12) 0.22159(11) 0.0221(4) Uani 1 1 d . . .
C28A C 0.70923(14) 0.08234(13) 0.19212(11) 0.0256(4) Uani 1 1 d . . .
H28A H 0.7923 0.0948 0.2108 0.031 Uiso 1 1 calc R . .
C29A C 0.64102(14) -0.01105(13) 0.13520(11) 0.0231(4) Uani 1 1 d . . .
H29A H 0.6784 -0.0619 0.1151 0.028 Uiso 1 1 calc R . .
C30A C 0.51863(13) -0.03207(12) 0.10680(10) 0.0191(3) Uani 1 1 d . . .
C32A C 0.44629(14) -0.13229(12) 0.04207(11) 0.0229(4) Uani 1 1 d . . .
H32D H 0.4164 -0.1761 0.0742 0.034 Uiso 1 1 calc R . .
H32E H 0.4952 -0.1667 0.0150 0.034 Uiso 1 1 calc R . .
H32F H 0.3802 -0.1193 -0.0051 0.034 Uiso 1 1 calc R . .
C31A C 0.72595(14) 0.26040(14) 0.27955(13) 0.0297(4) Uani 1 1 d D . .
F1A F 0.68659(10) 0.29535(9) 0.34438(8) 0.0501(3) Uani 1 1 d D . .
F2A F 0.72047(10) 0.33194(8) 0.23290(8) 0.0488(3) Uani 1 1 d D . .
F3A F 0.83906(9) 0.26242(8) 0.31980(9) 0.0511(4) Uani 1 1 d D . .
O1B O 0.72543(9) 0.46502(8) 0.80354(7) 0.0185(2) Uani 1 1 d . . .
O2B O 0.41827(9) 0.23574(8) 0.78856(7) 0.0232(3) Uani 1 1 d . . .
O3B O 0.57580(10) 0.17986(9) 0.57270(7) 0.0242(3) Uani 1 1 d . . .
N1B N 0.47202(11) 0.19751(10) 0.66591(8) 0.0181(3) Uani 1 1 d . . .
C1B C 0.61918(13) 0.43042(12) 0.81886(10) 0.0181(3) Uani 1 1 d . . .
C2B C 0.61358(13) 0.31175(12) 0.79700(10) 0.0174(3) Uani 1 1 d . . .
H2B H 0.6617 0.2911 0.8512 0.021 Uiso 1 1 calc R . .
C3B C 0.49051(13) 0.24566(12) 0.75475(10) 0.0181(3) Uani 1 1 d . . .
C4B C 0.57077(13) 0.21798(12) 0.64413(11) 0.0189(3) Uani 1 1 d . . .
C5B C 0.66556(13) 0.29566(12) 0.72387(10) 0.0182(3) Uani 1 1 d . . .
H5B H 0.7397 0.2698 0.7443 0.022 Uiso 1 1 calc R . .
C6B C 0.69054(13) 0.40739(12) 0.71137(10) 0.0188(3) Uani 1 1 d . . .
C7B C 0.57068(13) 0.43205(12) 0.66886(10) 0.0184(3) Uani 1 1 d . . .
C8B C 0.52672(13) 0.44951(12) 0.73734(10) 0.0182(3) Uani 1 1 d . . .
C9B C 0.41609(13) 0.47005(12) 0.72111(11) 0.0208(4) Uani 1 1 d . . .
H9B H 0.3865 0.4823 0.7679 0.025 Uiso 1 1 calc R . .
C10B C 0.34910(14) 0.47229(12) 0.63380(11) 0.0227(4) Uani 1 1 d . . .
H10B H 0.2735 0.4879 0.6212 0.027 Uiso 1 1 calc R . .
C11B C 0.39120(14) 0.45203(12) 0.56534(11) 0.0224(4) Uani 1 1 d . . .
H11B H 0.3432 0.4523 0.5062 0.027 Uiso 1 1 calc R . .
C12B C 0.50284(14) 0.43121(12) 0.58174(11) 0.0203(4) Uani 1 1 d . . .
H12B H 0.5314 0.4169 0.5346 0.024 Uiso 1 1 calc R . .
C13B C 0.63102(12) 0.48325(12) 0.91176(10) 0.0175(3) Uani 1 1 d . . .
C14B C 0.63396(14) 0.43036(13) 0.97670(11) 0.0247(4) Uani 1 1 d . . .
H14B H 0.6224 0.3577 0.9614 0.030 Uiso 1 1 calc R . .
C15B C 0.65358(15) 0.48206(14) 1.06376(11) 0.0276(4) Uani 1 1 d . . .
H15B H 0.6563 0.4447 1.1077 0.033 Uiso 1 1 calc R . .
C16B C 0.66924(14) 0.58711(13) 1.08704(11) 0.0237(4) Uani 1 1 d . . .
H16B H 0.6843 0.6225 1.1471 0.028 Uiso 1 1 calc R . .
C17B C 0.66287(15) 0.64079(13) 1.02225(11) 0.0263(4) Uani 1 1 d . . .
H17B H 0.6713 0.7131 1.0374 0.032 Uiso 1 1 calc R . .
C18B C 0.64424(14) 0.58942(13) 0.93555(11) 0.0242(4) Uani 1 1 d . . .
H18B H 0.6404 0.6270 0.8916 0.029 Uiso 1 1 calc R . .
C19B C 0.78448(13) 0.43308(12) 0.67516(11) 0.0211(4) Uani 1 1 d . . .
C20B C 0.88349(16) 0.50912(16) 0.72727(13) 0.0391(5) Uani 1 1 d . . .
H20B H 0.8913 0.5455 0.7854 0.047 Uiso 1 1 calc R . .
C21B C 0.97101(19) 0.53211(19) 0.69473(15) 0.0565(7) Uani 1 1 d . . .
H21B H 1.0387 0.5843 0.7309 0.068 Uiso 1 1 calc R . .
C22B C 0.96117(17) 0.48038(17) 0.61073(14) 0.0444(5) Uani 1 1 d . . .
H22B H 1.0217 0.4967 0.5890 0.053 Uiso 1 1 calc R . .
C23B C 0.86269(15) 0.40460(15) 0.55834(12) 0.0315(4) Uani 1 1 d . . .
H23B H 0.8554 0.3684 0.5004 0.038 Uiso 1 1 calc R . .
C24B C 0.77434(14) 0.38128(13) 0.59021(11) 0.0253(4) Uani 1 1 d . . .
H24B H 0.7064 0.3295 0.5537 0.030 Uiso 1 1 calc R . .
C25B C 0.35937(13) 0.13797(12) 0.60204(10) 0.0197(4) Uani 1 1 d . . .
C26B C 0.27420(13) 0.19078(13) 0.56631(11) 0.0219(4) Uani 1 1 d . A .
H26B H 0.2902 0.2635 0.5843 0.026 Uiso 1 1 calc R . .
C27B C 0.16486(14) 0.13641(13) 0.50385(11) 0.0238(4) Uani 1 1 d . . .
C28B C 0.14194(14) 0.03027(13) 0.47868(11) 0.0249(4) Uani 1 1 d . A .
H28B H 0.0671 -0.0072 0.4366 0.030 Uiso 1 1 calc R . .
C29B C 0.22860(14) -0.02076(13) 0.51520(11) 0.0242(4) Uani 1 1 d . . .
H29B H 0.2121 -0.0935 0.4975 0.029 Uiso 1 1 calc R A .
C30B C 0.33944(14) 0.03151(13) 0.57722(10) 0.0213(4) Uani 1 1 d . A .
C32B C 0.43345(15) -0.02502(13) 0.61444(11) 0.0277(4) Uani 1 1 d . . .
H32A H 0.4732 0.0043 0.6793 0.042 Uiso 1 1 calc R A .
H32B H 0.4906 -0.0187 0.5854 0.042 Uiso 1 1 calc R . .
H32C H 0.3979 -0.0976 0.6029 0.042 Uiso 1 1 calc R . .
C31B C 0.07445(15) 0.19305(14) 0.46128(12) 0.0299(4) Uani 0.550(3) 1 d PD A 1
F1B F 0.0940(3) 0.2918(2) 0.5133(2) 0.0626(10) Uani 0.550(3) 1 d PDU A 1
F2B F 0.0710(4) 0.2035(4) 0.3833(2) 0.0612(11) Uani 0.550(3) 1 d PDU A 1
F3B F -0.0327(2) 0.1524(3) 0.4524(4) 0.0642(11) Uani 0.550(3) 1 d PDU A 1
C31C C 0.07445(15) 0.19305(14) 0.46128(12) 0.0299(4) Uani 0.240(4) 1 d PD A 2
F1C F 0.1178(4) 0.2888(4) 0.4669(5) 0.0255(14) Uiso 0.240(4) 1 d PD A 2
F2C F 0.0173(5) 0.1463(5) 0.3708(3) 0.0288(14) Uiso 0.240(4) 1 d PD A 2
F3C F -0.0090(6) 0.1910(6) 0.4945(4) 0.0269(15) Uiso 0.240(4) 1 d PD A 2
C31D C 0.07445(15) 0.19305(14) 0.46128(12) 0.0299(4) Uani 0.210(4) 1 d PD A 3
F1D F 0.1134(5) 0.2577(6) 0.4224(6) 0.0309(17) Uiso 0.210(4) 1 d PD A 3
F2D F -0.0212(6) 0.1229(4) 0.3894(5) 0.0330(17) Uiso 0.210(4) 1 d PD A 3
F3D F 0.0280(8) 0.2348(8) 0.5143(4) 0.044(2) Uiso 0.210(4) 1 d PD A 3

loop_
_atom_site_aniso_label
_atom_site_aniso_U_11
_atom_site_aniso_U_22
_atom_site_aniso_U_33
_atom_site_aniso_U_23
_atom_site_aniso_U_13
_atom_site_aniso_U_12
O1A 0.0147(5) 0.0174(6) 0.0205(6) 0.0062(5) 0.0058(4) 0.0038(4)
O2A 0.0218(6) 0.0243(6) 0.0282(6) 0.0128(5) 0.0114(5) 0.0053(5)
O3A 0.0203(5) 0.0199(6) 0.0238(6) 0.0088(5) 0.0091(5) 0.0073(5)
N1A 0.0158(6) 0.0175(7) 0.0190(7) 0.0046(6) 0.0074(5) 0.0039(5)
C1A 0.0154(7) 0.0162(8) 0.0189(8) 0.0035(7) 0.0062(6) 0.0014(6)
C2A 0.0154(7) 0.0165(8) 0.0153(8) 0.0029(6) 0.0033(6) 0.0019(6)
C3A 0.0191(8) 0.0171(8) 0.0144(8) 0.0018(7) 0.0054(6) 0.0040(6)
C4A 0.0183(7) 0.0145(8) 0.0146(8) -0.0004(6) 0.0067(6) 0.0027(6)
C5A 0.0153(7) 0.0161(8) 0.0172(8) 0.0035(6) 0.0048(6) 0.0026(6)
C6A 0.0142(7) 0.0188(8) 0.0173(8) 0.0043(7) 0.0048(6) 0.0055(6)
C7A 0.0157(7) 0.0170(8) 0.0191(8) 0.0027(7) 0.0094(6) 0.0051(6)
C8A 0.0159(7) 0.0186(8) 0.0163(8) 0.0028(7) 0.0067(6) 0.0060(6)
C9A 0.0204(8) 0.0179(8) 0.0216(8) 0.0053(7) 0.0086(6) 0.0041(6)
C10A 0.0212(8) 0.0191(9) 0.0219(9) 0.0004(7) 0.0063(6) 0.0011(7)
C11A 0.0203(8) 0.0249(9) 0.0170(8) 0.0024(7) 0.0036(6) 0.0041(7)
C12A 0.0198(8) 0.0214(9) 0.0182(8) 0.0061(7) 0.0081(6) 0.0075(6)
C13A 0.0169(7) 0.0157(8) 0.0182(8) 0.0009(7) 0.0010(6) 0.0016(6)
C14A 0.0197(8) 0.0250(9) 0.0306(9) 0.0106(8) 0.0072(7) 0.0037(7)
C15A 0.0294(9) 0.0298(10) 0.0380(11) 0.0189(9) 0.0087(8) 0.0053(8)
C16A 0.0272(9) 0.0246(10) 0.0379(11) 0.0125(8) 0.0019(8) 0.0087(7)
C17A 0.0273(9) 0.0303(10) 0.0341(10) 0.0080(8) 0.0083(8) 0.0140(8)
C18A 0.0255(9) 0.0262(10) 0.0240(9) 0.0067(8) 0.0076(7) 0.0086(7)
C19A 0.0183(7) 0.0171(8) 0.0161(8) 0.0013(6) 0.0072(6) 0.0017(6)
C20A 0.0228(9) 0.0328(10) 0.0399(11) 0.0168(9) 0.0136(8) 0.0096(8)
C21A 0.0205(9) 0.0431(12) 0.0496(12) 0.0212(10) 0.0164(8) 0.0047(8)
C22A 0.0326(9) 0.0248(10) 0.0299(10) 0.0091(8) 0.0145(8) -0.0021(7)
C23A 0.0361(10) 0.0275(10) 0.0366(10) 0.0140(8) 0.0182(8) 0.0117(8)
C24A 0.0246(9) 0.0291(10) 0.0345(10) 0.0129(8) 0.0154(7) 0.0089(7)
C25A 0.0160(7) 0.0201(8) 0.0196(8) 0.0093(7) 0.0076(6) 0.0042(6)
C26A 0.0202(8) 0.0190(9) 0.0202(8) 0.0066(7) 0.0077(6) 0.0064(6)
C27A 0.0195(8) 0.0209(9) 0.0248(9) 0.0085(7) 0.0056(7) 0.0039(7)
C28A 0.0161(8) 0.0283(10) 0.0336(10) 0.0112(8) 0.0086(7) 0.0056(7)
C29A 0.0227(8) 0.0234(9) 0.0293(9) 0.0094(7) 0.0137(7) 0.0105(7)
C30A 0.0209(8) 0.0192(9) 0.0196(8) 0.0086(7) 0.0086(6) 0.0044(6)
C32A 0.0261(8) 0.0221(9) 0.0232(9) 0.0062(7) 0.0114(7) 0.0069(7)
C31A 0.0206(8) 0.0253(10) 0.0368(11) 0.0070(8) 0.0042(7) 0.0025(7)
F1A 0.0480(7) 0.0394(7) 0.0467(7) -0.0140(6) 0.0170(6) -0.0072(5)
F2A 0.0495(7) 0.0258(6) 0.0567(8) 0.0166(6) 0.0028(6) -0.0028(5)
F3A 0.0198(5) 0.0346(7) 0.0734(9) 0.0033(6) -0.0071(5) 0.0017(5)
O1B 0.0195(5) 0.0189(6) 0.0168(5) 0.0023(5) 0.0086(4) 0.0016(4)
O2B 0.0237(6) 0.0233(6) 0.0240(6) 0.0052(5) 0.0121(5) 0.0025(5)
O3B 0.0286(6) 0.0244(7) 0.0199(6) 0.0025(5) 0.0113(5) 0.0048(5)
N1B 0.0192(6) 0.0176(7) 0.0175(7) 0.0039(6) 0.0071(5) 0.0039(5)
C1B 0.0182(7) 0.0176(8) 0.0195(8) 0.0067(7) 0.0075(6) 0.0030(6)
C2B 0.0195(8) 0.0174(8) 0.0164(8) 0.0055(7) 0.0068(6) 0.0051(6)
C3B 0.0222(8) 0.0153(8) 0.0194(8) 0.0067(7) 0.0086(6) 0.0064(6)
C4B 0.0225(8) 0.0163(8) 0.0204(9) 0.0073(7) 0.0085(6) 0.0073(6)
C5B 0.0188(8) 0.0188(8) 0.0179(8) 0.0053(7) 0.0070(6) 0.0059(6)
C6B 0.0218(8) 0.0182(8) 0.0155(8) 0.0024(7) 0.0073(6) 0.0030(6)
C7B 0.0228(8) 0.0122(8) 0.0215(8) 0.0045(7) 0.0102(6) 0.0025(6)
C8B 0.0231(8) 0.0136(8) 0.0188(8) 0.0051(7) 0.0085(6) 0.0034(6)
C9B 0.0258(8) 0.0164(8) 0.0235(9) 0.0063(7) 0.0122(7) 0.0054(7)
C10B 0.0226(8) 0.0181(9) 0.0275(9) 0.0077(7) 0.0073(7) 0.0071(7)
C11B 0.0263(8) 0.0193(9) 0.0197(8) 0.0075(7) 0.0054(7) 0.0028(7)
C12B 0.0269(8) 0.0160(8) 0.0189(8) 0.0052(7) 0.0096(6) 0.0026(7)
C13B 0.0145(7) 0.0192(8) 0.0189(8) 0.0040(7) 0.0066(6) 0.0041(6)
C14B 0.0335(9) 0.0192(9) 0.0243(9) 0.0065(7) 0.0128(7) 0.0091(7)
C15B 0.0394(10) 0.0288(10) 0.0212(9) 0.0117(8) 0.0143(7) 0.0134(8)
C16B 0.0260(8) 0.0260(10) 0.0182(8) 0.0017(7) 0.0097(7) 0.0044(7)
C17B 0.0369(10) 0.0168(9) 0.0272(9) 0.0032(7) 0.0169(7) 0.0029(7)
C18B 0.0337(9) 0.0207(9) 0.0210(9) 0.0073(7) 0.0133(7) 0.0042(7)
C19B 0.0221(8) 0.0221(9) 0.0220(9) 0.0075(7) 0.0104(7) 0.0057(7)
C20B 0.0359(10) 0.0417(12) 0.0351(11) -0.0052(9) 0.0219(9) -0.0083(9)
C21B 0.0437(12) 0.0656(16) 0.0476(14) -0.0116(12) 0.0288(10) -0.0239(11)
C22B 0.0358(11) 0.0591(15) 0.0401(12) 0.0058(11) 0.0258(9) -0.0055(10)
C23B 0.0322(10) 0.0416(12) 0.0245(9) 0.0077(8) 0.0155(8) 0.0082(8)
C24B 0.0244(8) 0.0295(10) 0.0226(9) 0.0068(8) 0.0096(7) 0.0052(7)
C25B 0.0201(8) 0.0226(9) 0.0162(8) 0.0040(7) 0.0077(6) 0.0020(6)
C26B 0.0228(8) 0.0203(9) 0.0248(9) 0.0066(7) 0.0109(7) 0.0055(7)
C27B 0.0223(8) 0.0298(10) 0.0236(9) 0.0098(8) 0.0112(7) 0.0077(7)
C28B 0.0205(8) 0.0297(10) 0.0215(9) 0.0054(8) 0.0066(6) 0.0001(7)
C29B 0.0267(9) 0.0202(9) 0.0226(9) 0.0040(7) 0.0076(7) 0.0005(7)
C30B 0.0237(8) 0.0229(9) 0.0190(8) 0.0072(7) 0.0091(6) 0.0045(7)
C32B 0.0300(9) 0.0207(9) 0.0257(9) 0.0046(7) 0.0035(7) 0.0036(7)
C31B 0.0235(9) 0.0342(11) 0.0339(10) 0.0105(9) 0.0114(8) 0.0075(8)
F1B 0.0547(17) 0.0451(16) 0.0639(19) -0.0045(14) -0.0066(14) 0.0341(14)
F2B 0.075(2) 0.098(3) 0.0487(17) 0.0499(19) 0.0373(16) 0.063(2)
F3B 0.0183(12) 0.074(2) 0.111(3) 0.053(2) 0.0204(15) 0.0138(12)
C31C 0.0235(9) 0.0342(11) 0.0339(10) 0.0105(9) 0.0114(8) 0.0075(8)
C31D 0.0235(9) 0.0342(11) 0.0339(10) 0.0105(9) 0.0114(8) 0.0075(8)

loop_
_atom_type_symbol
_atom_type_description
_atom_type_scat_dispersion_real
_atom_type_scat_dispersion_imag
_atom_type_scat_source
C C 0.0033 0.0016 'International Tables Vol C Tables 4.2.6.8 and 6.1.1.4'
H H 0.0000 0.0000 'International Tables Vol C Tables 4.2.6.8 and 6.1.1.4'
N N 0.0061 0.0033 'International Tables Vol C Tables 4.2.6.8 and 6.1.1.4'
O O 0.0106 0.0060 'International Tables Vol C Tables 4.2.6.8 and 6.1.1.4'
F F 0.0171 0.0103 'International Tables Vol C Tables 4.2.6.8 and 6.1.1.4'

loop_
_geom_angle_atom_site_label_1
_geom_angle_atom_site_label_2
_geom_angle_atom_site_label_3
_geom_angle
C1A O1A C6A 98.92(10)
C3A N1A C25A 122.05(12)
C4A N1A C3A 113.57(12)
C4A N1A C25A 123.95(12)
O1A C1A C2A 99.25(11)
O1A C1A C8A 100.82(11)
O1A C1A C13A 111.02(12)
C8A C1A C2A 106.37(12)
C13A C1A C2A 118.58(13)
C13A C1A C8A 117.85(13)
C1A C2A H2A 111.0
C3A C2A C1A 116.20(12)
C3A C2A H2A 111.0
C3A C2A C5A 104.97(12)
C5A C2A C1A 102.17(12)
C5A C2A H2A 111.0
O2A C3A N1A 123.68(14)
O2A C3A C2A 128.30(14)
N1A C3A C2A 108.01(13)
O3A C4A N1A 123.95(14)
O3A C4A C5A 128.21(14)
N1A C4A C5A 107.84(12)
C2A C5A H5A 110.9
C2A C5A C6A 102.13(12)
C4A C5A C2A 105.57(12)
C4A C5A H5A 110.9
C4A C5A C6A 115.83(12)
C6A C5A H5A 110.9
O1A C6A C5A 99.13(11)
O1A C6A C7A 100.99(11)
O1A C6A C19A 110.69(12)
C7A C6A C5A 106.15(12)
C19A C6A C5A 115.94(13)
C19A C6A C7A 120.83(13)
C8A C7A C6A 105.41(12)
C12A C7A C6A 133.67(14)
C12A C7A C8A 120.70(14)
C7A C8A C1A 105.70(13)
C9A C8A C1A 132.07(14)
C9A C8A C7A 122.11(14)
C8A C9A H9A 121.4
C8A C9A C10A 117.21(15)
C10A C9A H9A 121.4
C9A C10A H10A 119.5
C11A C10A C9A 121.00(15)
C11A C10A H10A 119.5
C10A C11A H11A 119.4
C10A C11A C12A 121.20(14)
C12A C11A H11A 119.4
C7A C12A C11A 117.77(14)
C7A C12A H12A 121.1
C11A C12A H12A 121.1
C14A C13A C1A 120.81(15)
C14A C13A C18A 119.22(15)
C18A C13A C1A 119.96(15)
C13A C14A H14A 120.0
C15A C14A C13A 120.04(17)
C15A C14A H14A 120.0
C14A C15A H15A 119.8
C16A C15A C14A 120.46(17)
C16A C15A H15A 119.8
C15A C16A H16A 120.2
C17A C16A C15A 119.64(16)
C17A C16A H16A 120.2
C16A C17A H17A 119.8
C16A C17A C18A 120.50(17)
C18A C17A H17A 119.8
C13A C18A H18A 119.9
C17A C18A C13A 120.14(17)
C17A C18A H18A 119.9
C20A C19A C6A 120.94(14)
C20A C19A C24A 118.66(15)
C24A C19A C6A 120.38(14)
C19A C20A H20A 119.5
C19A C20A C21A 120.95(16)
C21A C20A H20A 119.5
C20A C21A H21A 119.9
C22A C21A C20A 120.28(16)
C22A C21A H21A 119.9
C21A C22A H22A 120.2
C21A C22A C23A 119.54(16)
C23A C22A H22A 120.2
C22A C23A H23A 119.9
C24A C23A C22A 120.14(16)
C24A C23A H23A 119.9
C19A C24A H24A 119.8
C23A C24A C19A 120.40(16)
C23A C24A H24A 119.8
C26A C25A N1A 116.94(14)
C26A C25A C30A 122.38(14)
C30A C25A N1A 120.67(13)
C25A C26A H26A 120.4
C25A C26A C27A 119.22(15)
C27A C26A H26A 120.4
C26A C27A C28A 120.09(15)
C26A C27A C31A 118.71(15)
C28A C27A C31A 121.19(14)
C27A C28A H28A 120.1
C27A C28A C29A 119.76(15)
C29A C28A H28A 120.1
C28A C29A H29A 119.2
C28A C29A C30A 121.56(16)
C30A C29A H29A 119.2
C25A C30A C29A 116.92(14)
C25A C30A C32A 122.53(14)
C29A C30A C32A 120.55(15)
C30A C32A H32D 109.5
C30A C32A H32E 109.5
C30A C32A H32F 109.5
H32D C32A H32E 109.5
H32D C32A H32F 109.5
H32E C32A H32F 109.5
F1A C31A C27A 112.20(14)
F2A C31A C27A 112.17(14)
F2A C31A F1A 105.24(15)
F3A C31A C27A 113.65(15)
F3A C31A F1A 106.87(15)
F3A C31A F2A 106.13(14)
C6B O1B C1B 99.16(11)
C3B N1B C25B 122.97(13)
C4B N1B C3B 113.38(12)
C4B N1B C25B 123.53(13)
O1B C1B C2B 99.20(12)
O1B C1B C8B 100.29(12)
O1B C1B C13B 110.05(12)
C8B C1B C2B 106.13(12)
C13B C1B C2B 117.98(13)
C13B C1B C8B 119.85(13)
C1B C2B H2B 111.1
C3B C2B C1B 114.67(12)
C3B C2B H2B 111.1
C3B C2B C5B 105.57(12)
C5B C2B C1B 102.97(12)
C5B C2B H2B 111.1
O2B C3B N1B 124.46(14)
O2B C3B C2B 127.83(15)
N1B C3B C2B 107.69(13)
O3B C4B N1B 124.15(14)
O3B C4B C5B 127.82(14)
N1B C4B C5B 108.02(13)
C2B C5B H5B 111.3
C2B C5B C6B 101.84(12)
C4B C5B C2B 105.11(12)
C4B C5B H5B 111.3
C4B C5B C6B 115.51(12)
C6B C5B H5B 111.3
O1B C6B C5B 99.21(11)
O1B C6B C7B 101.14(12)
O1B C6B C19B 110.87(12)
C7B C6B C5B 106.03(12)
C19B C6B C5B 117.35(14)
C19B C6B C7B 119.26(13)
C8B C7B C6B 105.64(13)
C12B C7B C6B 133.26(15)
C12B C7B C8B 120.86(15)
C7B C8B C1B 105.20(13)
C9B C8B C1B 133.33(15)
C9B C8B C7B 121.21(14)
C8B C9B H9B 121.1
C8B C9B C10B 117.88(16)
C10B C9B H9B 121.1
C9B C10B H10B 119.5
C11B C10B C9B 120.95(15)
C11B C10B H10B 119.5
C10B C11B H11B 119.4
C10B C11B C12B 121.13(14)
C12B C11B H11B 119.4
C7B C12B C11B 117.91(16)
C7B C12B H12B 121.0
C11B C12B H12B 121.0
C14B C13B C1B 122.08(14)
C14B C13B C18B 118.20(15)
C18B C13B C1B 119.67(14)
C13B C14B H14B 119.6
C13B C14B C15B 120.80(16)
C15B C14B H14B 119.6
C14B C15B H15B 119.8
C16B C15B C14B 120.49(16)
C16B C15B H15B 119.8
C15B C16B H16B 120.3
C15B C16B C17B 119.40(16)
C17B C16B H16B 120.3
C16B C17B H17B 119.9
C18B C17B C16B 120.16(16)
C18B C17B H17B 119.9
C13B C18B H18B 119.6
C17B C18B C13B 120.89(15)
C17B C18B H18B 119.6
C20B C19B C6B 119.80(15)
C20B C19B C24B 119.09(16)
C24B C19B C6B 121.11(14)
C19B C20B H20B 120.0
C21B C20B C19B 120.04(18)
C21B C20B H20B 120.0
C20B C21B H21B 119.6
C22B C21B C20B 120.83(19)
C22B C21B H21B 119.6
C21B C22B H22B 120.3
C21B C22B C23B 119.48(18)
C23B C22B H22B 120.3
C22B C23B H23B 119.9
C22B C23B C24B 120.11(17)
C24B C23B H23B 119.9
C19B C24B H24B 119.8
C23B C24B C19B 120.45(16)
C23B C24B H24B 119.8
C26B C25B N1B 117.57(14)
C26B C25B C30B 122.02(14)
C30B C25B N1B 120.40(14)
C25B C26B H26B 120.3
C25B C26B C27B 119.42(15)
C27B C26B H26B 120.3
C26B C27B C31B 119.75(16)
C28B C27B C26B 119.87(15)
C28B C27B C31B 120.33(15)
C27B C28B H28B 120.2
C29B C28B C27B 119.63(15)
C29B C28B H28B 120.2
C28B C29B H29B 119.0
C28B C29B C30B 121.91(16)
C30B C29B H29B 119.0
C25B C30B C29B 117.15(15)
C25B C30B C32B 121.66(14)
C29B C30B C32B 121.19(15)
C30B C32B H32A 109.5
C30B C32B H32B 109.5
C30B C32B H32C 109.5
H32A C32B H32B 109.5
H32A C32B H32C 109.5
H32B C32B H32C 109.5
F1B C31B C27B 112.03(16)
F2B C31B C27B 113.85(18)
F2B C31B F1B 105.5(3)
F2B C31B F3B 107.7(3)
F3B C31B C27B 113.85(18)
F3B C31B F1B 103.1(3)

loop_
_geom_bond_atom_site_label_1
_geom_bond_atom_site_label_2
_geom_bond_distance
O1A C1A 1.4500(18)
O1A C6A 1.4520(17)
O2A C3A 1.2053(18)
O3A C4A 1.2065(18)
N1A C3A 1.3987(19)
N1A C4A 1.3937(19)
N1A C25A 1.4384(19)
C1A C2A 1.578(2)
C1A C8A 1.524(2)
C1A C13A 1.500(2)
C2A H2A 1.0000
C2A C3A 1.512(2)
C2A C5A 1.540(2)
C4A C5A 1.510(2)
C5A H5A 1.0000
C5A C6A 1.582(2)
C6A C7A 1.524(2)
C6A C19A 1.501(2)
C7A C8A 1.388(2)
C7A C12A 1.383(2)
C8A C9A 1.382(2)
C9A H9A 0.9500
C9A C10A 1.398(2)
C10A H10A 0.9500
C10A C11A 1.384(2)
C11A H11A 0.9500
C11A C12A 1.398(2)
C12A H12A 0.9500
C13A C14A 1.390(2)
C13A C18A 1.392(2)
C14A H14A 0.9500
C14A C15A 1.389(2)
C15A H15A 0.9500
C15A C16A 1.380(3)
C16A H16A 0.9500
C16A C17A 1.379(3)
C17A H17A 0.9500
C17A C18A 1.386(2)
C18A H18A 0.9500
C19A C20A 1.382(2)
C19A C24A 1.387(2)
C20A H20A 0.9500
C20A C21A 1.384(2)
C21A H21A 0.9500
C21A C22A 1.370(3)
C22A H22A 0.9500
C22A C23A 1.388(2)
C23A H23A 0.9500
C23A C24A 1.387(2)
C24A H24A 0.9500
C25A C26A 1.385(2)
C25A C30A 1.394(2)
C26A H26A 0.9500
C26A C27A 1.385(2)
C27A C28A 1.386(2)
C27A C31A 1.495(2)
C28A H28A 0.9500
C28A C29A 1.388(2)
C29A H29A 0.9500
C29A C30A 1.397(2)
C30A C32A 1.505(2)
C32A H32D 0.9800
C32A H32E 0.9800
C32A H32F 0.9800
C31A F1A 1.344(2)
C31A F2A 1.340(2)
C31A F3A 1.3248(18)
O1B C1B 1.4549(18)
O1B C6B 1.4468(19)
O2B C3B 1.2057(19)
O3B C4B 1.2100(19)
N1B C3B 1.402(2)
N1B C4B 1.393(2)
N1B C25B 1.4440(19)
C1B C2B 1.572(2)
C1B C8B 1.528(2)
C1B C13B 1.501(2)
C2B H2B 1.0000
C2B C3B 1.515(2)
C2B C5B 1.533(2)
C4B C5B 1.518(2)
C5B H5B 1.0000
C5B C6B 1.575(2)
C6B C7B 1.524(2)
C6B C19B 1.504(2)
C7B C8B 1.397(2)
C7B C12B 1.385(2)
C8B C9B 1.382(2)
C9B H9B 0.9500
C9B C10B 1.396(2)
C10B H10B 0.9500
C10B C11B 1.384(2)
C11B H11B 0.9500
C11B C12B 1.395(2)
C12B H12B 0.9500
C13B C14B 1.384(2)
C13B C18B 1.394(2)
C14B H14B 0.9500
C14B C15B 1.386(2)
C15B H15B 0.9500
C15B C16B 1.376(2)
C16B H16B 0.9500
C16B C17B 1.383(2)
C17B H17B 0.9500
C17B C18B 1.382(2)
C18B H18B 0.9500
C19B C20B 1.386(2)
C19B C24B 1.388(2)
C20B H20B 0.9500
C20B C21B 1.385(3)
C21B H21B 0.9500
C21B C22B 1.376(3)
C22B H22B 0.9500
C22B C23B 1.381(3)
C23B H23B 0.9500
C23B C24B 1.387(2)
C24B H24B 0.9500
C25B C26B 1.384(2)
C25B C30B 1.391(2)
C26B H26B 0.9500
C26B C27B 1.391(2)
C27B C28B 1.385(2)
C27B C31B 1.496(2)
C28B H28B 0.9500
C28B C29B 1.383(2)
C29B H29B 0.9500
C29B C30B 1.394(2)
C30B C32B 1.501(2)
C32B H32A 0.9800
C32B H32B 0.9800
C32B H32C 0.9800
C31B F1B 1.387(3)
C31B F2B 1.296(3)
C31B F3B 1.316(3)

loop_
_geom_torsion_atom_site_label_1
_geom_torsion_atom_site_label_2
_geom_torsion_atom_site_label_3
_geom_torsion_atom_site_label_4
_geom_torsion
O1A C1A C2A C3A -148.42(12)
O1A C1A C2A C5A -34.81(12)
O1A C1A C8A C7A 31.25(15)
O1A C1A C8A C9A -152.84(17)
O1A C1A C13A C14A -151.57(14)
O1A C1A C13A C18A 29.28(19)
O1A C6A C7A C8A -30.79(15)
O1A C6A C7A C12A 154.65(17)
O1A C6A C19A C20A -1.5(2)
O1A C6A C19A C24A 177.07(14)
O3A C4A C5A C2A 178.76(15)
O3A C4A C5A C6A 66.6(2)
N1A C4A C5A C2A -1.38(16)
N1A C4A C5A C6A -113.54(14)
N1A C25A C26A C27A 178.97(14)
N1A C25A C30A C29A -177.36(14)
N1A C25A C30A C32A 3.3(2)
C1A O1A C6A C5A -58.78(12)
C1A O1A C6A C7A 49.77(13)
C1A O1A C6A C19A 178.93(12)
C1A C2A C3A O2A -67.8(2)
C1A C2A C3A N1A 112.90(14)
C1A C2A C5A C4A -121.39(12)
C1A C2A C5A C6A 0.10(13)
C1A C8A C9A C10A -174.71(16)
C1A C13A C14A C15A -179.04(15)
C1A C13A C18A C17A 179.52(15)
C2A C1A C8A C7A -71.85(15)
C2A C1A C8A C9A 104.06(19)
C2A C1A C13A C14A -37.7(2)
C2A C1A C13A C18A 143.19(14)
C2A C5A C6A O1A 34.56(12)
C2A C5A C6A C7A -69.77(13)
C2A C5A C6A C19A 152.99(12)
C3A N1A C4A O3A -178.04(14)
C3A N1A C4A C5A 2.09(17)
C3A N1A C25A C26A 60.8(2)
C3A N1A C25A C30A -119.30(16)
C3A C2A C5A C4A 0.29(16)
C3A C2A C5A C6A 121.79(12)
C4A N1A C3A O2A 178.79(14)
C4A N1A C3A C2A -1.90(17)
C4A N1A C25A C26A -111.18(17)
C4A N1A C25A C30A 68.7(2)
C4A C5A C6A O1A 148.71(12)
C4A C5A C6A C7A 44.38(16)
C4A C5A C6A C19A -92.86(15)
C5A C2A C3A O2A -179.84(15)
C5A C2A C3A N1A 0.89(16)
C5A C6A C7A C8A 72.18(14)
C5A C6A C7A C12A -102.4(2)
C5A C6A C19A C20A -113.34(17)
C5A C6A C19A C24A 65.22(19)
C6A O1A C1A C2A 58.94(12)
C6A O1A C1A C8A -49.83(13)
C6A O1A C1A C13A -175.48(12)
C6A C7A C8A C1A -0.26(16)
C6A C7A C8A C9A -176.67(15)
C6A C7A C12A C11A 175.09(16)
C6A C19A C20A C21A 178.91(16)
C6A C19A C24A C23A -178.06(15)
C7A C6A C19A C20A 116.08(17)
C7A C6A C19A C24A -65.4(2)
C7A C8A C9A C10A 0.6(2)
C8A C1A C2A C3A -44.18(16)
C8A C1A C2A C5A 69.43(13)
C8A C1A C13A C14A 92.94(18)
C8A C1A C13A C18A -86.21(18)
C8A C7A C12A C11A 1.2(2)
C8A C9A C10A C11A 0.0(2)
C9A C10A C11A C12A 0.0(3)
C10A C11A C12A C7A -0.6(2)
C12A C7A C8A C1A 175.17(14)
C12A C7A C8A C9A -1.2(2)
C13A C1A C2A C3A 91.41(16)
C13A C1A C2A C5A -154.98(12)
C13A C1A C8A C7A 152.17(14)
C13A C1A C8A C9A -31.9(3)
C13A C14A C15A C16A -0.5(3)
C14A C13A C18A C17A 0.4(2)
C14A C15A C16A C17A 0.4(3)
C15A C16A C17A C18A 0.1(3)
C16A C17A C18A C13A -0.5(3)
C18A C13A C14A C15A 0.1(2)
C19A C6A C7A C8A -153.14(14)
C19A C6A C7A C12A 32.3(3)
C19A C20A C21A C22A -1.2(3)
C20A C19A C24A C23A 0.5(3)
C20A C21A C22A C23A 1.1(3)
C21A C22A C23A C24A -0.3(3)
C22A C23A C24A C19A -0.6(3)
C24A C19A C20A C21A 0.3(3)
C25A N1A C3A O2A 6.1(2)
C25A N1A C3A C2A -174.63(13)
C25A N1A C4A O3A -5.5(2)
C25A N1A C4A C5A 174.66(14)
C25A C26A C27A C28A -1.4(2)
C25A C26A C27A C31A 177.83(15)
C26A C25A C30A C29A 2.5(2)
C26A C25A C30A C32A -176.84(14)
C26A C27A C28A C29A 2.0(2)
C26A C27A C31A F1A 40.8(2)
C26A C27A C31A F2A -77.5(2)
C26A C27A C31A F3A 162.14(16)
C27A C28A C29A C30A -0.3(2)
C28A C27A C31A F1A -140.03(16)
C28A C27A C31A F2A 101.76(18)
C28A C27A C31A F3A -18.6(2)
C28A C29A C30A C25A -1.9(2)
C28A C29A C30A C32A 177.49(15)
C30A C25A C26A C27A -0.9(2)
C31A C27A C28A C29A -177.20(16)
O1B C1B C2B C3B -146.95(12)
O1B C1B C2B C5B -32.82(13)
O1B C1B C8B C7B 32.94(15)
O1B C1B C8B C9B -152.98(17)
O1B C1B C13B C14B -114.45(16)
O1B C1B C13B C18B 62.95(17)
O1B C6B C7B C8B -29.27(15)
O1B C6B C7B C12B 156.62(16)
O1B C6B C19B C20B -4.5(2)
O1B C6B C19B C24B 174.97(14)
O3B C4B C5B C2B -176.87(15)
O3B C4B C5B C6B 71.8(2)
N1B C4B C5B C2B 4.14(16)
N1B C4B C5B C6B -107.23(15)
N1B C25B C26B C27B 179.34(14)
N1B C25B C30B C29B -179.95(14)
N1B C25B C30B C32B -0.8(2)
C1B O1B C6B C5B -58.92(12)
C1B O1B C6B C7B 49.57(13)
C1B O1B C6B C19B 177.03(12)
C1B C2B C3B O2B -67.0(2)
C1B C2B C3B N1B 111.71(14)
C1B C2B C5B C4B -122.51(12)
C1B C2B C5B C6B -1.69(13)
C1B C8B C9B C10B -172.98(16)
C1B C13B C14B C15B 175.23(15)
C1B C13B C18B C17B -175.82(15)
C2B C1B C8B C7B -69.86(15)
C2B C1B C8B C9B 104.22(19)
C2B C1B C13B C14B -1.7(2)
C2B C1B C13B C18B 175.69(13)
C2B C5B C6B O1B 35.92(13)
C2B C5B C6B C7B -68.58(14)
C2B C5B C6B C19B 155.27(13)
C3B N1B C4B O3B 175.90(14)
C3B N1B C4B C5B -5.07(17)
C3B N1B C25B C26B 74.89(19)
C3B N1B C25B C30B -105.99(18)
C3B C2B C5B C4B -1.92(15)
C3B C2B C5B C6B 118.90(12)
C4B N1B C3B O2B -177.46(15)
C4B N1B C3B C2B 3.78(17)
C4B N1B C25B C26B -101.04(18)
C4B N1B C25B C30B 78.1(2)
C4B C5B C6B O1B 149.19(13)
C4B C5B C6B C7B 44.69(18)
C4B C5B C6B C19B -91.46(17)
C5B C2B C3B O2B -179.60(15)
C5B C2B C3B N1B -0.89(15)
C5B C6B C7B C8B 73.81(15)
C5B C6B C7B C12B -100.29(19)
C5B C6B C19B C20B -117.50(18)
C5B C6B C19B C24B 62.0(2)
C6B O1B C1B C2B 57.57(12)
C6B O1B C1B C8B -50.81(13)
C6B O1B C1B C13B -178.02(12)
C6B C7B C8B C1B -2.35(16)
C6B C7B C8B C9B -177.32(14)
C6B C7B C12B C11B 175.68(15)
C6B C19B C20B C21B 179.1(2)
C6B C19B C24B C23B -178.86(15)
C7B C6B C19B C20B 112.24(18)
C7B C6B C19B C24B -68.2(2)
C7B C8B C9B C10B 0.3(2)
C8B C1B C2B C3B -43.35(17)
C8B C1B C2B C5B 70.79(14)
C8B C1B C13B C14B 130.17(16)
C8B C1B C13B C18B -52.4(2)
C8B C7B C12B C11B 2.3(2)
C8B C9B C10B C11B 1.6(2)
C9B C10B C11B C12B -1.6(2)
C10B C11B C12B C7B -0.4(2)
C12B C7B C8B C1B 172.65(14)
C12B C7B C8B C9B -2.3(2)
C13B C1B C2B C3B 94.41(16)
C13B C1B C2B C5B -151.46(12)
C13B C1B C8B C7B 153.33(14)
C13B C1B C8B C9B -32.6(2)
C13B C14B C15B C16B 0.7(3)
C14B C13B C18B C17B 1.7(2)
C14B C15B C16B C17B 1.3(3)
C15B C16B C17B C18B -1.8(3)
C16B C17B C18B C13B 0.3(3)
C18B C13B C14B C15B -2.2(2)
C19B C6B C7B C8B -151.04(14)
C19B C6B C7B C12B 34.9(3)
C19B C20B C21B C22B 0.1(4)
C20B C19B C24B C23B 0.7(3)
C20B C21B C22B C23B 0.0(4)
C21B C22B C23B C24B 0.2(3)
C22B C23B C24B C19B -0.6(3)
C24B C19B C20B C21B -0.4(3)
C25B N1B C3B O2B 6.2(2)
C25B N1B C3B C2B -172.53(13)
C25B N1B C4B O3B -7.8(2)
C25B N1B C4B C5B 171.22(13)
C25B C26B C27B C28B 0.6(2)
C25B C26B C27B C31B -176.79(16)
C26B C25B C30B C29B -0.9(2)
C26B C25B C30B C32B 178.30(16)
C26B C27B C28B C29B -0.7(3)
C26B C27B C31B F1B -23.0(3)
C26B C27B C31B F2B 96.6(3)
C26B C27B C31B F3B -139.4(3)
C27B C28B C29B C30B 0.1(3)
C28B C27B C31B F1B 159.7(3)
C28B C27B C31B F2B -80.7(3)
C28B C27B C31B F3B 43.2(4)
C28B C29B C30B C25B 0.7(2)
C28B C29B C30B C32B -178.45(16)
C30B C25B C26B C27B 0.2(3)
C31B C27B C28B C29B 176.63(16)
